data_7703816
loop_
_publ_author_name
'Rabe, Timo'
'Pewe, Harm'
'Reinsch, Helge'
'Willhammar, Tom'
'Svensson Grape, Erik'
'Stock, Norbert'

_publ_section_title
;
 Influence of the substitution pattern of four naphthalenedicarboxylic
 acids on the structures and properties of group 13 metal-organic
 frameworks and coordination polymers.
;
_journal_issue 15
_journal_name_full 'Dalton transactions (Cambridge, England : 2003)'
_journal_page_first 4861
_journal_page_last 4868
_journal_paper_doi 10.1039/d0dt00387e
_journal_volume 49
_journal_year 2020
_chemical_formula_moiety 'C12 Ga O5'
_chemical_formula_sum 'C12 Ga O5'
_chemical_formula_weight 293.84
_space_group_IT_number 14
_space_group_name_Hall '-P 2ybc'
_space_group_name_H-M_alt 'P 1 21/c 1'
_symmetry_cell_setting monoclinic
_symmetry_space_group_name_Hall '-P 2ybc'
_symmetry_space_group_name_H-M 'P 1 21/c 1'
_audit_update_record
;
2020-01-31 deposited with the CCDC.	2020-03-18 downloaded from the CCDC.
;
_cell_angle_alpha 90
_cell_angle_beta 116.222(5)
_cell_angle_gamma 90
_cell_formula_units_Z 4
_cell_length_a 17.0649(15)
_cell_length_b 6.7215(3)
_cell_length_c 10.0314(3)
_cell_measurement_temperature 298
_cell_volume 1032.21(12)
_diffrn_ambient_temperature 298
_diffrn_measurement_device_type 'Stoe Stadi P Combi'
_diffrn_radiation_probe x-ray
_diffrn_radiation_type 'Cu K\a'
_diffrn_radiation_wavelength 1.5406
_exptl_crystal_density_diffrn 1.891
_exptl_crystal_description powder
_pd_char_colour white
_pd_proc_ls_prof_R_factor 0.0323
_pd_proc_ls_prof_wR_expected 0.0179
_pd_proc_ls_prof_wR_factor 0.0456
_refine_ls_goodness_of_fit_all 2.54892
_refine_ls_R_I_factor 0.0188
_cod_data_source_file d0dt00387e2.cif
_cod_data_source_block Ga18
_cod_depositor_comments 'Adding full bibliography for 7703815--7703820.cif.'
_cod_original_cell_volume 1032.21(11)
_cod_original_sg_symbol_H-M P21/C
_cod_database_code 7703816

loop_
_symmetry_equiv_pos_as_xyz
'x, y, z '
'-x, y+1/2, -z+1/2 '
'x, -y+1/2, z+1/2 '
'-x, -y, -z '

loop_
_atom_site_label
_atom_site_type_symbol
_atom_site_symmetry_multiplicity
_atom_site_fract_x
_atom_site_fract_y
_atom_site_fract_z
_atom_site_occupancy
_atom_site_B_iso_or_equiv
Ga1 Ga 4 -0.0010(10) 0.9052(6) 0.2443(10) 1 1.24(16)
O1 O 4 -0.001(3) 0.663(4) 0.325(3) 1 1.24(16)
O2 O 4 -0.100(3) 1.017(4) 0.286(3) 1 1.24(16)
O3 O 4 -0.107(3) 1.357(4) 0.283(3) 1 1.24(16)
C1 C 4 -0.141(3) 1.184(7) 0.274(4) 1 1.24(16)
C13 C 4 -0.127(3) 0.863(9) 0.517(4) 1 1.24(16)
O4 O 4 -0.088(3) 0.690(4) 0.548(3) 1 1.24(16)
O5 O 4 -0.107(3) 1.037(5) 0.573(3) 1 1.24(16)
C2 C 4 -0.23774 1.17319 0.24952 1 1.24(16)
C3 C 4 -0.29487 1.31729 0.15205 1 1.24(16)
C4 C 4 -0.38503 1.29681 0.09174 1 1.24(16)
C5 C 4 -0.42128 1.13297 0.12731 1 1.24(16)
C6 C 4 -0.36756 0.98809 0.22571 1 1.24(16)
C7 C 4 -0.27418 1.00729 0.29303 1 1.24(16)
C8 C 4 -0.40746 0.82383 0.25651 1 1.24(16)
C9 C 4 -0.35725 0.67693 0.35333 1 1.24(16)
C10 C 4 -0.26687 0.69352 0.42316 1 1.24(16)
C12 C 4 -0.22352 0.85918 0.39927 1 1.24(16)

loop_
_geom_angle_atom_site_label_1
_geom_angle_atom_site_label_2
_geom_angle_atom_site_label_3
_geom_angle
_geom_angle_site_symmetry_1
_geom_angle_site_symmetry_2
_geom_angle_site_symmetry_3
O1 Ga1 O1 175.8(10) 2_555 1_555 1_555
O5 Ga1 O1 89.9(14) 4_576 1_555 2_555
O5 Ga1 O1 87.1(15) 4_576 1_555 1_555
O4 Ga1 O5 165(2) 3_564 1_555 4_576
O4 Ga1 O1 93.3(12) 3_564 1_555 2_555
O4 Ga1 O1 90.3(12) 3_564 1_555 1_555
O3 Ga1 O4 98.2(16) 2_545 1_555 3_564
O3 Ga1 O5 67.9(16) 2_545 1_555 4_576
O3 Ga1 O1 86(2) 2_545 1_555 2_555
O3 Ga1 O1 96(2) 2_545 1_555 1_555
O2 Ga1 O3 167.2(13) 1_555 1_555 2_545
O2 Ga1 O4 89.8(16) 1_555 1_555 3_564
O2 Ga1 O5 104.6(16) 1_555 1_555 4_576
O2 Ga1 O1 84(2) 1_555 1_555 2_555
O2 Ga1 O1 94(2) 1_555 1_555 1_555
C13 Ga1 O2 91.4(14) 4_576 1_555 1_555
C13 Ga1 O3 78.1(14) 4_576 1_555 2_545
C13 Ga1 O4 164.1(14) 4_576 1_555 3_564
C13 Ga1 O5 21.7(15) 4_576 1_555 4_576
C13 Ga1 O1 71.1(14) 4_576 1_555 2_555
C13 Ga1 O1 105.4(14) 4_576 1_555 1_555
C1 Ga1 C13 88.9(15) 2_545 1_555 4_576
C1 Ga1 O2 168.5(13) 2_545 1_555 1_555
C1 Ga1 O3 21.6(14) 2_545 1_555 2_545
C1 Ga1 O4 93.0(15) 2_545 1_555 3_564
C1 Ga1 O5 72.5(15) 2_545 1_555 4_576
C1 Ga1 O1 107(2) 2_545 1_555 2_555
C1 Ga1 O1 75(2) 2_545 1_555 1_555
C13 Ga1 C1 89.0(14) 3_564 1_555 2_545
C13 Ga1 C13 175.0(19) 3_564 1_555 4_576
C13 Ga1 O2 89.7(15) 3_564 1_555 1_555
C13 Ga1 O3 101.3(14) 3_564 1_555 2_545
C13 Ga1 O4 20.8(13) 3_564 1_555 3_564
C13 Ga1 O5 153.6(14) 3_564 1_555 4_576
C13 Ga1 O1 113.9(13) 3_564 1_555 2_555
C13 Ga1 O1 69.6(13) 3_564 1_555 1_555
C1 Ga1 C13 96.4(14) 1_555 1_555 3_564
C1 Ga1 C1 173.8(15) 1_555 1_555 2_545
C1 Ga1 C13 85.9(14) 1_555 1_555 4_576
C1 Ga1 O2 15.8(13) 1_555 1_555 1_555
C1 Ga1 O3 152.7(13) 1_555 1_555 2_545
C1 Ga1 O4 91.1(15) 1_555 1_555 3_564
C1 Ga1 O5 103.3(14) 1_555 1_555 4_576
C1 Ga1 O1 68(2) 1_555 1_555 2_555
C1 Ga1 O1 110(2) 1_555 1_555 1_555
Ga1 O1 Ga1 131(2) 2_545 1_555 1_555
O5 O1 Ga1 137(3) 4_576 1_555 2_545
O5 O1 Ga1 49.0(11) 4_576 1_555 1_555
O2 O1 O5 88(2) 2_545 1_555 4_576
O2 O1 Ga1 51.1(15) 2_545 1_555 2_545
O2 O1 Ga1 91(2) 2_545 1_555 1_555
O3 O1 O2 100.1(15) 1_545 1_555 2_545
O3 O1 O5 167.2(19) 1_545 1_555 4_576
O3 O1 Ga1 49.3(14) 1_545 1_555 2_545
O3 O1 Ga1 139(2) 1_545 1_555 1_555
O4 O1 O3 95.5(14) 3_564 1_555 1_545
O4 O1 O2 82.2(15) 3_564 1_555 2_545
O4 O1 O5 95.2(14) 3_564 1_555 4_576
O4 O1 Ga1 92.8(12) 3_564 1_555 2_545
O4 O1 Ga1 47.2(9) 3_564 1_555 1_555
O5 O1 O4 52.2(10) 3_564 1_555 3_564
O5 O1 O3 49.0(12) 3_564 1_555 1_545
O5 O1 O2 73.3(15) 3_564 1_555 2_545
O5 O1 O5 143.7(16) 3_564 1_555 4_576
O5 O1 Ga1 46.6(10) 3_564 1_555 2_545
O5 O1 Ga1 99.2(12) 3_564 1_555 1_555
O4 O1 O5 90.6(11) 4_566 1_555 3_564
O4 O1 O4 136.2(14) 4_566 1_555 3_564
O4 O1 O3 67.2(13) 4_566 1_555 1_545
O4 O1 O2 63.2(15) 4_566 1_555 2_545
O4 O1 O5 109.1(18) 4_566 1_555 4_576
O4 O1 Ga1 44.9(9) 4_566 1_555 2_545
O4 O1 Ga1 148(3) 4_566 1_555 1_555
O2 O1 O4 160(2) 1_555 1_555 4_566
O2 O1 O5 100.1(15) 1_555 1_555 3_564
O2 O1 O4 61.9(12) 1_555 1_555 3_564
O2 O1 O3 108(2) 1_555 1_555 1_545
O2 O1 O2 135.8(16) 1_555 1_555 2_545
O2 O1 O5 71.4(13) 1_555 1_555 4_576
O2 O1 Ga1 146(2) 1_555 1_555 2_545
O2 O1 Ga1 46.2(14) 1_555 1_555 1_555
O3 O1 O2 90.6(14) 2_545 1_555 1_555
O3 O1 O4 104(2) 2_545 1_555 4_566
O3 O1 O5 98.5(16) 2_545 1_555 3_564
O3 O1 O4 65.9(14) 2_545 1_555 3_564
O3 O1 O3 144.2(15) 2_545 1_555 1_545
O3 O1 O2 49.3(14) 2_545 1_555 2_545
O3 O1 O5 47.9(13) 2_545 1_555 4_576
O3 O1 Ga1 99(2) 2_545 1_555 2_545
O3 O1 Ga1 44.8(15) 2_545 1_555 1_555
C13 O1 O3 85.5(16) 3_564 1_555 2_545
C13 O1 O2 77.7(16) 3_564 1_555 1_555
C13 O1 O4 115.8(16) 3_564 1_555 4_566
C13 O1 O5 26.1(14) 3_564 1_555 3_564
C13 O1 O4 26.9(14) 3_564 1_555 3_564
C13 O1 O3 69.5(15) 3_564 1_555 1_545
C13 O1 O2 80.9(16) 3_564 1_555 2_545
C13 O1 O5 121.8(17) 3_564 1_555 4_576
C13 O1 Ga1 71.0(15) 3_564 1_555 2_545
C13 O1 Ga1 74.0(15) 3_564 1_555 1_555
C1 O1 C13 88.7(17) 2_545 1_555 3_564
C1 O1 O3 25.1(12) 2_545 1_555 2_545
C1 O1 O2 115.6(17) 2_545 1_555 1_555
C1 O1 O4 80.5(19) 2_545 1_555 4_566
C1 O1 O5 91.0(17) 2_545 1_555 3_564
C1 O1 O4 78.4(16) 2_545 1_555 3_564
C1 O1 O3 125.5(18) 2_545 1_555 1_545
C1 O1 O2 25.6(13) 2_545 1_555 2_545
C1 O1 O5 63.9(18) 2_545 1_555 4_576
C1 O1 Ga1 77(2) 2_545 1_555 2_545
C1 O1 Ga1 69(2) 2_545 1_555 1_555
O4 O1 C1 157.3(14) 1_555 1_555 2_545
O4 O1 C13 113(2) 1_555 1_555 3_564
O4 O1 O3 145.5(12) 1_555 1_555 2_545
O4 O1 O2 67.5(14) 1_555 1_555 1_555
O4 O1 O4 93.2(15) 1_555 1_555 4_566
O4 O1 O5 111(2) 1_555 1_555 3_564
O4 O1 O4 119(2) 1_555 1_555 3_564
O4 O1 O3 70.0(15) 1_555 1_555 1_545
O4 O1 O2 156.4(13) 1_555 1_555 2_545
O4 O1 O5 98.5(14) 1_555 1_555 4_576
O4 O1 Ga1 113.9(19) 1_555 1_555 2_545
O4 O1 Ga1 110.7(19) 1_555 1_555 1_555
Ga1 O2 C1 139(4) 1_555 1_555 1_555
O3 O2 Ga1 114(2) 1_555 1_555 1_555
O3 O2 C1 27(3) 1_555 1_555 1_555
C2 O2 O3 61.7(14) 1_555 1_555 1_555
C2 O2 Ga1 161.4(14) 1_555 1_555 1_555
C2 O2 C1 34(3) 1_555 1_555 1_555
O1 O2 C2 123.0(14) 2_555 1_555 1_555
O1 O2 O3 70.3(17) 2_555 1_555 1_555
O1 O2 Ga1 45.1(12) 2_555 1_555 1_555
O1 O2 C1 94(3) 2_555 1_555 1_555
C13 O2 O1 151.9(17) 1_555 1_555 2_555
C13 O2 C2 77.4(17) 1_555 1_555 1_555
C13 O2 O3 111(2) 1_555 1_555 1_555
C13 O2 Ga1 119.5(17) 1_555 1_555 1_555
C13 O2 C1 97(4) 1_555 1_555 1_555
O1 O2 C13 83.1(17) 1_555 1_555 1_555
O1 O2 O1 84.8(15) 1_555 1_555 2_555
O1 O2 C2 148.4(19) 1_555 1_555 1_555
O1 O2 O3 150(2) 1_555 1_555 1_555
O1 O2 Ga1 39.7(12) 1_555 1_555 1_555
O1 O2 C1 177(3) 1_555 1_555 1_555
O4 O2 O1 56.6(11) 3_564 1_555 1_555
O4 O2 C13 128.6(17) 3_564 1_555 1_555
O4 O2 O1 61.4(13) 3_564 1_555 2_555
O4 O2 C2 120.3(13) 3_564 1_555 1_555
O4 O2 O3 119.9(17) 3_564 1_555 1_555
O4 O2 Ga1 44.0(10) 3_564 1_555 1_555
O4 O2 C1 125(3) 3_564 1_555 1_555
O5 O2 O4 153.4(14) 1_555 1_555 3_564
O5 O2 O1 100.4(13) 1_555 1_555 1_555
O5 O2 C13 25.6(14) 1_555 1_555 1_555
O5 O2 O1 135.8(14) 1_555 1_555 2_555
O5 O2 C2 71.1(13) 1_555 1_555 1_555
O5 O2 O3 86.6(15) 1_555 1_555 1_555
O5 O2 Ga1 127.5(14) 1_555 1_555 1_555
O5 O2 C1 79(3) 1_555 1_555 1_555
C12 O2 O5 46.0(10) 1_555 1_555 1_555
C12 O2 O4 118.0(13) 1_555 1_555 3_564
C12 O2 O1 97.2(14) 1_555 1_555 1_555
C12 O2 C13 30.9(11) 1_555 1_555 1_555
C12 O2 O1 177.1(15) 1_555 1_555 2_555
C12 O2 C2 54.5(9) 1_555 1_555 1_555
C12 O2 O3 108(2) 1_555 1_555 1_555
C12 O2 Ga1 136.7(12) 1_555 1_555 1_555
C12 O2 C1 85(3) 1_555 1_555 1_555
C7 O2 C12 27.7(4) 1_555 1_555 1_555
C7 O2 O5 60.7(12) 1_555 1_555 1_555
C7 O2 O4 116.7(13) 1_555 1_555 3_564
C7 O2 O1 120.8(16) 1_555 1_555 1_555
C7 O2 C13 55.8(13) 1_555 1_555 1_555
C7 O2 O1 149.5(13) 1_555 1_555 2_555
C7 O2 C2 28.3(5) 1_555 1_555 1_555
C7 O2 O3 88.5(17) 1_555 1_555 1_555
C7 O2 Ga1 155.3(14) 1_555 1_555 1_555
C7 O2 C1 62(3) 1_555 1_555 1_555
O5 O2 C7 154.1(13) 4_576 1_555 1_555
O5 O2 C12 128.2(11) 4_576 1_555 1_555
O5 O2 O5 94.9(14) 4_576 1_555 1_555
O5 O2 O4 80.8(15) 4_576 1_555 3_564
O5 O2 O1 51.0(12) 4_576 1_555 1_555
O5 O2 C13 98.5(14) 4_576 1_555 1_555
O5 O2 O1 54.7(13) 4_576 1_555 2_555
O5 O2 C2 156.2(12) 4_576 1_555 1_555
O5 O2 O3 99.3(17) 4_576 1_555 1_555
O5 O2 Ga1 36.8(9) 4_576 1_555 1_555
O5 O2 C1 126(3) 4_576 1_555 1_555
Ga1 O3 C1 123(4) 2_555 1_555 1_555
O5 O3 Ga1 55.3(15) 3_574 1_555 2_555
O5 O3 C1 114(3) 3_574 1_555 1_555
O2 O3 O5 108.0(18) 1_555 1_555 3_574
O2 O3 Ga1 97(2) 1_555 1_555 2_555
O2 O3 C1 28(3) 1_555 1_555 1_555
C2 O3 O2 62.3(14) 1_555 1_555 1_555
C2 O3 O5 114.7(14) 1_555 1_555 3_574
C2 O3 Ga1 154.4(16) 1_555 1_555 2_555
C2 O3 C1 35(3) 1_555 1_555 1_555
O1 O3 C2 159(2) 1_565 1_555 1_555
O1 O3 O2 138(2) 1_565 1_555 1_555
O1 O3 O5 67.2(14) 1_565 1_555 3_574
O1 O3 Ga1 44.9(13) 1_565 1_555 2_555
O1 O3 C1 166(4) 1_565 1_555 1_555
O1 O3 O1 84.3(14) 2_555 1_555 1_565
O1 O3 C2 115.1(13) 2_555 1_555 1_555
O1 O3 O2 60.4(16) 2_555 1_555 1_555
O1 O3 O5 60.7(15) 2_555 1_555 3_574
O1 O3 Ga1 39.5(11) 2_555 1_555 2_555
O1 O3 C1 84(3) 2_555 1_555 1_555
C3 O3 O1 124.2(11) 1_555 1_555 2_555
C3 O3 O1 133.5(15) 1_555 1_555 1_565
C3 O3 C2 29.3(5) 1_555 1_555 1_555
C3 O3 O2 87.5(15) 1_555 1_555 1_555
C3 O3 O5 93.8(13) 1_555 1_555 3_574
C3 O3 Ga1 148.7(11) 1_555 1_555 2_555
C3 O3 C1 61(3) 1_555 1_555 1_555
O4 O3 C3 167.1(13) 4_576 1_555 1_555
O4 O3 O1 54.7(12) 4_576 1_555 2_555
O4 O3 O1 58.8(13) 4_576 1_555 1_565
O4 O3 C2 137.7(12) 4_576 1_555 1_555
O4 O3 O2 81.3(15) 4_576 1_555 1_555
O4 O3 O5 96(2) 4_576 1_555 3_574
O4 O3 Ga1 40.5(10) 4_576 1_555 2_555
O4 O3 C1 107(3) 4_576 1_555 1_555
C13 O3 O4 102.4(17) 3_574 1_555 4_576
C13 O3 C3 89.3(11) 3_574 1_555 1_555
C13 O3 O1 78.2(15) 3_574 1_555 2_555
C13 O3 O1 58.8(12) 3_574 1_555 1_565
C13 O3 C2 115.9(13) 3_574 1_555 1_555
C13 O3 O2 126.2(18) 3_574 1_555 1_555
C13 O3 O5 18.9(14) 3_574 1_555 3_574
C13 O3 Ga1 63.2(13) 3_574 1_555 2_555
C13 O3 C1 127(2) 3_574 1_555 1_555
O2 C1 O3 125(5) 1_555 1_555 1_555
C2 C1 O2 117(4) 1_555 1_555 1_555
C2 C1 O3 118(4) 1_555 1_555 1_555
C3 C1 C2 30.4(9) 1_555 1_555 1_555
C3 C1 O2 139(3) 1_555 1_555 1_555
C3 C1 O3 93(3) 1_555 1_555 1_555
C7 C1 C3 56.7(11) 1_555 1_555 1_555
C7 C1 C2 26.7(10) 1_555 1_555 1_555
C7 C1 O2 93(3) 1_555 1_555 1_555
C7 C1 O3 141(4) 1_555 1_555 1_555
Ga1 C1 C7 176(2) 2_555 1_555 1_555
Ga1 C1 C3 120.4(18) 2_555 1_555 1_555
Ga1 C1 C2 150(3) 2_555 1_555 1_555
Ga1 C1 O2 91(3) 2_555 1_555 1_555
Ga1 C1 O3 35(3) 2_555 1_555 1_555
O5 C1 Ga1 115.8(14) 1_555 1_555 2_555
O5 C1 C7 64.4(15) 1_555 1_555 1_555
O5 C1 C3 108(2) 1_555 1_555 1_555
O5 C1 C2 82(2) 1_555 1_555 1_555
O5 C1 O2 76(3) 1_555 1_555 1_555
O5 C1 O3 110(2) 1_555 1_555 1_555
O5 C1 O5 151.7(18) 3_574 1_555 1_555
O5 C1 Ga1 39.1(10) 3_574 1_555 2_555
O5 C1 C7 139.5(16) 3_574 1_555 1_555
O5 C1 C3 85.6(15) 3_574 1_555 1_555
O5 C1 C2 116(2) 3_574 1_555 1_555
O5 C1 O2 111(4) 3_574 1_555 1_555
O5 C1 O3 43(2) 3_574 1_555 1_555
O1 C1 O5 51.8(13) 2_555 1_555 3_574
O1 C1 O5 119.4(17) 2_555 1_555 1_555
O1 C1 Ga1 35.8(9) 2_555 1_555 2_555
O1 C1 C7 148(2) 2_555 1_555 1_555
O1 C1 C3 132.7(18) 2_555 1_555 1_555
O1 C1 C2 154(2) 2_555 1_555 1_555
O1 C1 O2 61(3) 2_555 1_555 1_555
O1 C1 O3 71(3) 2_555 1_555 1_555
C12 C1 O1 131.9(17) 1_555 1_555 2_555
C12 C1 O5 163.6(16) 1_555 1_555 3_574
C12 C1 O5 44.4(10) 1_555 1_555 1_555
C12 C1 Ga1 155.4(15) 1_555 1_555 2_555
C12 C1 C7 26.9(5) 1_555 1_555 1_555
C12 C1 C3 83.4(15) 1_555 1_555 1_555
C12 C1 C2 53.1(16) 1_555 1_555 1_555
C12 C1 O2 71(3) 1_555 1_555 1_555
C12 C1 O3 150(4) 1_555 1_555 1_555
Ga1 C1 C12 96.7(13) 1_555 1_555 1_555
Ga1 C1 O1 35.3(9) 1_555 1_555 2_555
Ga1 C1 O5 85.9(17) 1_555 1_555 3_574
Ga1 C1 O5 94.4(14) 1_555 1_555 1_555
Ga1 C1 Ga1 67.2(12) 1_555 1_555 2_555
Ga1 C1 C7 116.8(16) 1_555 1_555 1_555
Ga1 C1 C3 146.8(17) 1_555 1_555 1_555
Ga1 C1 C2 139(2) 1_555 1_555 1_555
Ga1 C1 O2 25(3) 1_555 1_555 1_555
Ga1 C1 O3 102(4) 1_555 1_555 1_555
C13 C1 Ga1 82.3(15) 1_555 1_555 1_555
C13 C1 C12 28.3(10) 1_555 1_555 1_555
C13 C1 O1 115.0(19) 1_555 1_555 2_555
C13 C1 O5 166(2) 1_555 1_555 3_574
C13 C1 O5 23.5(11) 1_555 1_555 1_555
C13 C1 Ga1 127.5(16) 1_555 1_555 2_555
C13 C1 C7 54.3(13) 1_555 1_555 1_555
C13 C1 C3 109(2) 1_555 1_555 1_555
C13 C1 C2 79(2) 1_555 1_555 1_555
C13 C1 O2 59(3) 1_555 1_555 1_555
C13 C1 O3 133(3) 1_555 1_555 1_555
O4 C13 O5 135(3) 1_555 1_555 1_555
C12 C13 O4 115(4) 1_555 1_555 1_555
C12 C13 O5 110(4) 1_555 1_555 1_555
C10 C13 C12 33.2(12) 1_555 1_555 1_555
C10 C13 O4 89(3) 1_555 1_555 1_555
C10 C13 O5 129(4) 1_555 1_555 1_555
C7 C13 C10 56.8(9) 1_555 1_555 1_555
C7 C13 C12 23.9(10) 1_555 1_555 1_555
C7 C13 O4 135(3) 1_555 1_555 1_555
C7 C13 O5 91(3) 1_555 1_555 1_555
O2 C13 C7 66.7(12) 1_555 1_555 1_555
O2 C13 C10 110.4(13) 1_555 1_555 1_555
O2 C13 C12 83.0(17) 1_555 1_555 1_555
O2 C13 O4 106(4) 1_555 1_555 1_555
O2 C13 O5 85(3) 1_555 1_555 1_555
Ga1 C13 O2 98.6(19) 4_576 1_555 1_555
Ga1 C13 C7 126(2) 4_576 1_555 1_555
Ga1 C13 C10 146(2) 4_576 1_555 1_555
Ga1 C13 C12 144(3) 4_576 1_555 1_555
Ga1 C13 O4 100(2) 4_576 1_555 1_555
Ga1 C13 O5 35.1(17) 4_576 1_555 1_555
O1 C13 Ga1 37.9(7) 3_565 1_555 4_576
O1 C13 O2 127(2) 3_565 1_555 1_555
O1 C13 C7 153(2) 3_565 1_555 1_555
O1 C13 C10 122(2) 3_565 1_555 1_555
O1 C13 C12 149(3) 3_565 1_555 1_555
O1 C13 O4 68.7(18) 3_565 1_555 1_555
O1 C13 O5 69.9(18) 3_565 1_555 1_555
Ga1 C13 O1 36.3(8) 3_565 1_555 3_565
Ga1 C13 Ga1 70.4(7) 3_565 1_555 4_576
Ga1 C13 O2 123(2) 3_565 1_555 1_555
Ga1 C13 C7 162(2) 3_565 1_555 1_555
Ga1 C13 C10 106(2) 3_565 1_555 1_555
Ga1 C13 C12 138(3) 3_565 1_555 1_555
Ga1 C13 O4 32.4(14) 3_565 1_555 1_555
Ga1 C13 O5 105(2) 3_565 1_555 1_555
O3 C13 Ga1 86.8(10) 3_575 1_555 3_565
O3 C13 O1 51.8(12) 3_575 1_555 3_565
O3 C13 Ga1 38.6(10) 3_575 1_555 4_576
O3 C13 O2 120(2) 3_575 1_555 1_555
O3 C13 C7 101.6(19) 3_575 1_555 1_555
O3 C13 C10 109(2) 3_575 1_555 1_555
O3 C13 C12 110(3) 3_575 1_555 1_555
O3 C13 O4 119(2) 3_575 1_555 1_555
O3 C13 O5 35(2) 3_575 1_555 1_555
C1 C13 O3 101(2) 1_555 1_555 3_575
C1 C13 Ga1 142(2) 1_555 1_555 3_565
C1 C13 O1 129(2) 1_555 1_555 3_565
C1 C13 Ga1 92.5(18) 1_555 1_555 4_576
C1 C13 O2 23.9(13) 1_555 1_555 1_555
C1 C13 C7 52.6(12) 1_555 1_555 1_555
C1 C13 C10 106.9(14) 1_555 1_555 1_555
C1 C13 C12 74.4(18) 1_555 1_555 1_555
C1 C13 O4 130(4) 1_555 1_555 1_555
C1 C13 O5 68(3) 1_555 1_555 1_555
Ga1 O4 C13 127(2) 3_565 1_555 1_555
O5 O4 Ga1 106.6(12) 1_555 1_555 3_565
O5 O4 C13 22.4(19) 1_555 1_555 1_555
C12 O4 O5 57.8(11) 1_555 1_555 1_555
C12 O4 Ga1 149(2) 1_555 1_555 3_565
C12 O4 C13 36(2) 1_555 1_555 1_555
O1 O4 C12 113.8(16) 3_565 1_555 1_555
O1 O4 O5 64.4(11) 3_565 1_555 1_555
O1 O4 Ga1 42.4(8) 3_565 1_555 3_565
O1 O4 C13 84(2) 3_565 1_555 1_555
C10 O4 O1 117(2) 1_555 1_555 3_565
C10 O4 C12 31.1(5) 1_555 1_555 1_555
C10 O4 O5 82.2(15) 1_555 1_555 1_555
C10 O4 Ga1 131(2) 1_555 1_555 3_565
C10 O4 C13 62(3) 1_555 1_555 1_555
O1 O4 C10 119.2(16) 4_566 1_555 1_555
O1 O4 O1 84.3(9) 4_566 1_555 3_565
O1 O4 C12 149.4(17) 4_566 1_555 1_555
O1 O4 O5 148.3(13) 4_566 1_555 1_555
O1 O4 Ga1 41.8(7) 4_566 1_555 3_565
O1 O4 C13 168(3) 4_566 1_555 1_555
O2 O4 O1 55.4(14) 3_565 1_555 4_566
O2 O4 C10 84.7(15) 3_565 1_555 1_555
O2 O4 O1 61.6(12) 3_565 1_555 3_565
O2 O4 C12 110.0(19) 3_565 1_555 1_555
O2 O4 O5 108.9(18) 3_565 1_555 1_555
O2 O4 Ga1 46.2(12) 3_565 1_555 3_565
O2 O4 C13 114(3) 3_565 1_555 1_555
O3 O4 O2 87.1(13) 4_576 1_555 3_565
O3 O4 O1 54.0(13) 4_576 1_555 4_566
O3 O4 C10 171.6(14) 4_576 1_555 1_555
O3 O4 O1 59.4(14) 4_576 1_555 3_565
O3 O4 C12 156.4(14) 4_576 1_555 1_555
O3 O4 O5 102.0(15) 4_576 1_555 1_555
O3 O4 Ga1 41.3(11) 4_576 1_555 3_565
O3 O4 C13 123(3) 4_576 1_555 1_555
O1 O4 O3 69.4(14) 1_555 1_555 4_576
O1 O4 O2 142.1(15) 1_555 1_555 3_565
O1 O4 O1 86.8(15) 1_555 1_555 4_566
O1 O4 C10 116.8(11) 1_555 1_555 1_555
O1 O4 O1 122(2) 1_555 1_555 3_565
O1 O4 C12 102.1(11) 1_555 1_555 1_555
O1 O4 O5 104.9(17) 1_555 1_555 1_555
O1 O4 Ga1 107.7(19) 1_555 1_555 3_565
O1 O4 C13 104(3) 1_555 1_555 1_555
Ga1 O5 C13 123(3) 4_576 1_555 1_555
O3 O5 Ga1 56.8(14) 3_575 1_555 4_576
O3 O5 C13 126(3) 3_575 1_555 1_555
C12 O5 O3 121(2) 1_555 1_555 3_575
C12 O5 Ga1 159.6(16) 1_555 1_555 4_576
C12 O5 C13 39(2) 1_555 1_555 1_555
O4 O5 C12 61.7(11) 1_555 1_555 1_555
O4 O5 O3 118.1(18) 1_555 1_555 3_575
O4 O5 Ga1 100.3(15) 1_555 1_555 4_576
O4 O5 C13 23(2) 1_555 1_555 1_555
O1 O5 O4 134(2) 4_576 1_555 1_555
O1 O5 C12 156.1(14) 4_576 1_555 1_555
O1 O5 O3 71.4(16) 4_576 1_555 3_575
O1 O5 Ga1 44.0(9) 4_576 1_555 4_576
O1 O5 C13 152(4) 4_576 1_555 1_555
O1 O5 O1 87.4(10) 3_565 1_555 4_576
O1 O5 O4 63.4(11) 3_565 1_555 1_555
O1 O5 C12 116.2(14) 3_565 1_555 1_555
O1 O5 O3 63.8(14) 3_565 1_555 3_575
O1 O5 Ga1 43.5(9) 3_565 1_555 4_576
O1 O5 C13 84(2) 3_565 1_555 1_555
O2 O5 O1 126(2) 1_555 1_555 3_565
O2 O5 O1 95.3(17) 1_555 1_555 4_576
O2 O5 O4 77.6(14) 1_555 1_555 1_555
O2 O5 C12 68.3(10) 1_555 1_555 1_555
O2 O5 O3 163.9(17) 1_555 1_555 3_575
O2 O5 Ga1 120(2) 1_555 1_555 4_576
O2 O5 C13 69(3) 1_555 1_555 1_555
C1 O5 O2 25.5(12) 1_555 1_555 1_555
C1 O5 O1 149(2) 1_555 1_555 3_565
C1 O5 O1 85.9(15) 1_555 1_555 4_576
C1 O5 O4 101.2(17) 1_555 1_555 1_555
C1 O5 C12 72.0(11) 1_555 1_555 1_555
C1 O5 O3 140.3(18) 1_555 1_555 3_575
C1 O5 Ga1 124(2) 1_555 1_555 4_576
C1 O5 C13 88(3) 1_555 1_555 1_555
C1 O5 C1 117.5(11) 3_575 1_555 1_555
C1 O5 O2 142.4(15) 3_575 1_555 1_555
C1 O5 O1 86.0(14) 3_575 1_555 3_565
C1 O5 O1 64.3(17) 3_575 1_555 4_576
C1 O5 O4 140(2) 3_575 1_555 1_555
C1 O5 C12 118.1(19) 3_575 1_555 1_555
C1 O5 O3 23.0(12) 3_575 1_555 3_575
C1 O5 Ga1 68.4(13) 3_575 1_555 4_576
C1 O5 C13 141(4) 3_575 1_555 1_555
C7 O5 C1 106.4(15) 1_555 1_555 3_575
C7 O5 C1 52.7(10) 1_555 1_555 1_555
C7 O5 O2 60.8(9) 1_555 1_555 1_555
C7 O5 O1 143.4(15) 1_555 1_555 3_565
C7 O5 O1 129.2(13) 1_555 1_555 4_576
C7 O5 O4 87.2(11) 1_555 1_555 1_555
C7 O5 C12 27.7(3) 1_555 1_555 1_555
C7 O5 O3 120(2) 1_555 1_555 3_575
C7 O5 Ga1 172.4(17) 1_555 1_555 4_576
C7 O5 C13 64(2) 1_555 1_555 1_555
C2 O5 C7 26.8(2) 1_555 1_555 1_555
C2 O5 C1 104.4(13) 1_555 1_555 3_575
C2 O5 C1 29.3(10) 1_555 1_555 1_555
C2 O5 O2 47.2(8) 1_555 1_555 1_555
C2 O5 O1 167.3(13) 1_555 1_555 3_565
C2 O5 O1 103.5(11) 1_555 1_555 4_576
C2 O5 O4 104.0(11) 1_555 1_555 1_555
C2 O5 C12 52.6(5) 1_555 1_555 1_555
C2 O5 O3 125.6(17) 1_555 1_555 3_575
C2 O5 Ga1 147.3(16) 1_555 1_555 4_576
C2 O5 C13 83(2) 1_555 1_555 1_555
O2 O5 C2 129.1(16) 4_576 1_555 1_555
O2 O5 C7 144.8(16) 4_576 1_555 1_555
O2 O5 C1 106.3(13) 4_576 1_555 3_575
O2 O5 C1 99.8(18) 4_576 1_555 1_555
O2 O5 O2 85.1(14) 4_576 1_555 1_555
O2 O5 O1 52.0(15) 4_576 1_555 3_565
O2 O5 O1 57.6(14) 4_576 1_555 4_576
O2 O5 O4 76.3(15) 4_576 1_555 1_555
O2 O5 C12 133.7(16) 4_576 1_555 1_555
O2 O5 O3 94.8(15) 4_576 1_555 3_575
O2 O5 Ga1 38.6(11) 4_576 1_555 4_576
O2 O5 C13 97(3) 4_576 1_555 1_555
C7 C2 C3 118.886 1_555 1_555 1_555
C1 C2 C7 124.1(17) 1_555 1_555 1_555
C1 C2 C3 115.7(17) 1_555 1_555 1_555
O3 C2 C1 27.8(19) 1_555 1_555 1_555
O3 C2 C7 147.6(6) 1_555 1_555 1_555
O3 C2 C3 93.2(6) 1_555 1_555 1_555
O2 C2 O3 55.9(11) 1_555 1_555 1_555
O2 C2 C1 28.1(19) 1_555 1_555 1_555
O2 C2 C7 97.8(8) 1_555 1_555 1_555
O2 C2 C3 136.0(8) 1_555 1_555 1_555
C4 C2 O2 152.2(7) 1_555 1_555 1_555
C4 C2 O3 122.1(6) 1_555 1_555 1_555
C4 C2 C1 142.9(17) 1_555 1_555 1_555
C4 C2 C7 90.074 1_555 1_555 1_555
C4 C2 C3 28.854 1_555 1_555 1_555
C6 C2 C4 59.036 1_555 1_555 1_555
C6 C2 O2 124.1(8) 1_555 1_555 1_555
C6 C2 O3 177.9(6) 1_555 1_555 1_555
C6 C2 C1 152.2(18) 1_555 1_555 1_555
C6 C2 C7 31.091 1_555 1_555 1_555
C6 C2 C3 87.886 1_555 1_555 1_555
C12 C2 C6 58.893 1_555 1_555 1_555
C12 C2 C4 117.831 1_555 1_555 1_555
C12 C2 O2 73.7(8) 1_555 1_555 1_555
C12 C2 O3 119.8(6) 1_555 1_555 1_555
C12 C2 C1 97.4(17) 1_555 1_555 1_555
C12 C2 C7 27.802 1_555 1_555 1_555
C12 C2 C3 146.542 1_555 1_555 1_555
C5 C2 C12 88.569 1_555 1_555 1_555
C5 C2 C6 29.711 1_555 1_555 1_555
C5 C2 C4 29.328 1_555 1_555 1_555
C5 C2 O2 146.0(7) 1_555 1_555 1_555
C5 C2 O3 151.4(7) 1_555 1_555 1_555
C5 C2 C1 164.8(16) 1_555 1_555 1_555
C5 C2 C7 60.778 1_555 1_555 1_555
C5 C2 C3 58.182 1_555 1_555 1_555
O5 C2 C5 124.3(8) 1_555 1_555 1_555
O5 C2 C12 46.5(6) 1_555 1_555 1_555
O5 C2 C6 98.7(8) 1_555 1_555 1_555
O5 C2 C4 145.2(9) 1_555 1_555 1_555
O5 C2 O2 61.6(11) 1_555 1_555 1_555
O5 C2 O3 79.4(9) 1_555 1_555 1_555
O5 C2 C1 68.5(18) 1_555 1_555 1_555
O5 C2 C7 70.5(7) 1_555 1_555 1_555
O5 C2 C3 150.2(6) 1_555 1_555 1_555
C2 C3 C4 121.701 1_555 1_555 1_555
C5 C3 C2 91.801 1_555 1_555 1_555
C5 C3 C4 29.900 1_555 1_555 1_555
C7 C3 C5 61.052 1_555 1_555 1_555
C7 C3 C2 30.799 1_555 1_555 1_555
C7 C3 C4 90.945 1_555 1_555 1_555
C1 C3 C7 64.3(12) 1_555 1_555 1_555
C1 C3 C5 124.2(12) 1_555 1_555 1_555
C1 C3 C2 33.9(12) 1_555 1_555 1_555
C1 C3 C4 153.1(11) 1_555 1_555 1_555
C6 C3 C1 94.6(12) 1_555 1_555 1_555
C6 C3 C7 30.923 1_555 1_555 1_555
C6 C3 C5 30.132 1_555 1_555 1_555
C6 C3 C2 61.676 1_555 1_555 1_555
C6 C3 C4 60.031 1_555 1_555 1_555
O3 C3 C6 119.1(6) 1_555 1_555 1_555
O3 C3 C1 26.3(13) 1_555 1_555 1_555
O3 C3 C7 88.2(6) 1_555 1_555 1_555
O3 C3 C5 149.2(6) 1_555 1_555 1_555
O3 C3 C2 57.4(6) 1_555 1_555 1_555
O3 C3 C4 178.8(6) 1_555 1_555 1_555
C3 C4 C5 120.098 1_555 1_555 1_555
C6 C4 C3 90.123 1_555 1_555 1_555
C6 C4 C5 29.978 1_555 1_555 1_555
C2 C4 C6 60.682 1_555 1_555 1_555
C2 C4 C3 29.445 1_555 1_555 1_555
C2 C4 C5 90.654 1_555 1_555 1_555
C7 C4 C2 30.357 1_555 1_555 1_555
C7 C4 C6 30.353 1_555 1_555 1_555
C7 C4 C3 59.780 1_555 1_555 1_555
C7 C4 C5 60.330 1_555 1_555 1_555
C6 C5 C4 120.430 1_555 1_555 1_555
C3 C5 C6 90.431 1_555 1_555 1_555
C3 C5 C4 30.002 1_555 1_555 1_555
C8 C5 C3 121.327 1_555 1_555 1_555
C8 C5 C6 30.905 1_555 1_555 1_555
C8 C5 C4 151.329 1_555 1_555 1_555
C7 C5 C8 60.847 1_555 1_555 1_555
C7 C5 C3 60.496 1_555 1_555 1_555
C7 C5 C6 29.941 1_555 1_555 1_555
C7 C5 C4 90.490 1_555 1_555 1_555
C2 C5 C7 30.504 1_555 1_555 1_555
C2 C5 C8 91.311 1_555 1_555 1_555
C2 C5 C3 30.017 1_555 1_555 1_555
C2 C5 C6 60.420 1_555 1_555 1_555
C2 C5 C4 60.018 1_555 1_555 1_555
C8 C6 C5 118.194 1_555 1_555 1_555
C7 C6 C8 120.900 1_555 1_555 1_555
C7 C6 C5 120.905 1_555 1_555 1_555
C9 C6 C7 91.302 1_555 1_555 1_555
C9 C6 C8 29.599 1_555 1_555 1_555
C9 C6 C5 147.793 1_555 1_555 1_555
C4 C6 C9 177.363 1_555 1_555 1_555
C4 C6 C7 91.315 1_555 1_555 1_555
C4 C6 C8 147.782 1_555 1_555 1_555
C4 C6 C5 29.592 1_555 1_555 1_555
C12 C6 C4 122.365 1_555 1_555 1_555
C12 C6 C9 60.262 1_555 1_555 1_555
C12 C6 C7 31.104 1_555 1_555 1_555
C12 C6 C8 89.847 1_555 1_555 1_555
C12 C6 C5 151.905 1_555 1_555 1_555
C2 C6 C12 62.190 1_555 1_555 1_555
C2 C6 C4 60.282 1_555 1_555 1_555
C2 C6 C9 122.322 1_555 1_555 1_555
C2 C6 C7 31.086 1_555 1_555 1_555
C2 C6 C8 151.876 1_555 1_555 1_555
C2 C6 C5 89.869 1_555 1_555 1_555
C10 C6 C2 92.538 1_555 1_555 1_555
C10 C6 C12 30.435 1_555 1_555 1_555
C10 C6 C4 152.793 1_555 1_555 1_555
C10 C6 C9 29.830 1_555 1_555 1_555
C10 C6 C7 61.481 1_555 1_555 1_555
C10 C6 C8 59.425 1_555 1_555 1_555
C10 C6 C5 177.500 1_555 1_555 1_555
C3 C6 C10 122.959 1_555 1_555 1_555
C3 C6 C2 30.438 1_555 1_555 1_555
C3 C6 C12 92.560 1_555 1_555 1_555
C3 C6 C4 29.846 1_555 1_555 1_555
C3 C6 C9 152.760 1_555 1_555 1_555
C3 C6 C7 61.479 1_555 1_555 1_555
C3 C6 C8 177.387 1_555 1_555 1_555
C3 C6 C5 59.437 1_555 1_555 1_555
C2 C7 C12 124.393 1_555 1_555 1_555
C6 C7 C2 117.823 1_555 1_555 1_555
C6 C7 C12 117.784 1_555 1_555 1_555
C10 C7 C6 87.590 1_555 1_555 1_555
C10 C7 C2 154.452 1_555 1_555 1_555
C10 C7 C12 30.306 1_555 1_555 1_555
C3 C7 C10 175.177 1_555 1_555 1_555
C3 C7 C6 87.598 1_555 1_555 1_555
C3 C7 C2 30.314 1_555 1_555 1_555
C3 C7 C12 154.516 1_555 1_555 1_555
C5 C7 C3 58.452 1_555 1_555 1_555
C5 C7 C10 116.740 1_555 1_555 1_555
C5 C7 C6 29.153 1_555 1_555 1_555
C5 C7 C2 88.718 1_555 1_555 1_555
C5 C7 C12 146.851 1_555 1_555 1_555
C8 C7 C5 58.311 1_555 1_555 1_555
C8 C7 C3 116.749 1_555 1_555 1_555
C8 C7 C10 58.436 1_555 1_555 1_555
C8 C7 C6 29.158 1_555 1_555 1_555
C8 C7 C2 146.888 1_555 1_555 1_555
C8 C7 C12 88.676 1_555 1_555 1_555
C1 C7 C8 168.0(9) 1_555 1_555 1_555
C1 C7 C5 116.6(9) 1_555 1_555 1_555
C1 C7 C3 59.1(9) 1_555 1_555 1_555
C1 C7 C10 125.6(9) 1_555 1_555 1_555
C1 C7 C6 144.7(8) 1_555 1_555 1_555
C1 C7 C2 29.2(10) 1_555 1_555 1_555
C1 C7 C12 96.4(9) 1_555 1_555 1_555
C13 C7 C1 73.1(15) 1_555 1_555 1_555
C13 C7 C8 113.6(13) 1_555 1_555 1_555
C13 C7 C5 167.8(11) 1_555 1_555 1_555
C13 C7 C3 128.9(13) 1_555 1_555 1_555
C13 C7 C10 55.9(13) 1_555 1_555 1_555
C13 C7 C6 142.1(12) 1_555 1_555 1_555
C13 C7 C2 99.4(13) 1_555 1_555 1_555
C13 C7 C12 25.9(13) 1_555 1_555 1_555
C9 C7 C13 84.9(13) 1_555 1_555 1_555
C9 C7 C1 153.2(10) 1_555 1_555 1_555
C9 C7 C8 29.180 1_555 1_555 1_555
C9 C7 C5 87.491 1_555 1_555 1_555
C9 C7 C3 145.920 1_555 1_555 1_555
C9 C7 C10 29.261 1_555 1_555 1_555
C9 C7 C6 58.338 1_555 1_555 1_555
C9 C7 C2 175.082 1_555 1_555 1_555
C9 C7 C12 59.540 1_555 1_555 1_555
C4 C7 C9 116.670 1_555 1_555 1_555
C4 C7 C13 156.7(13) 1_555 1_555 1_555
C4 C7 C1 87.9(9) 1_555 1_555 1_555
C4 C7 C8 87.490 1_555 1_555 1_555
C4 C7 C5 29.180 1_555 1_555 1_555
C4 C7 C3 29.275 1_555 1_555 1_555
C4 C7 C10 145.919 1_555 1_555 1_555
C4 C7 C6 58.332 1_555 1_555 1_555
C4 C7 C2 59.569 1_555 1_555 1_555
C4 C7 C12 175.238 1_555 1_555 1_555
O5 C7 C4 132.8(6) 1_555 1_555 1_555
O5 C7 C9 102.2(7) 1_555 1_555 1_555
O5 C7 C13 25.1(14) 1_555 1_555 1_555
O5 C7 C1 63.0(12) 1_555 1_555 1_555
O5 C7 C8 127.3(8) 1_555 1_555 1_555
O5 C7 C5 150.7(7) 1_555 1_555 1_555
O5 C7 C3 108.6(6) 1_555 1_555 1_555
O5 C7 C10 75.8(6) 1_555 1_555 1_555
O5 C7 C6 147.8(9) 1_555 1_555 1_555
O5 C7 C2 82.6(7) 1_555 1_555 1_555
O5 C7 C12 48.6(6) 1_555 1_555 1_555
O2 C7 O5 58.5(10) 1_555 1_555 1_555
O2 C7 C4 108.9(5) 1_555 1_555 1_555
O2 C7 C9 127.9(5) 1_555 1_555 1_555
O2 C7 C13 57.5(13) 1_555 1_555 1_555
O2 C7 C1 25.6(12) 1_555 1_555 1_555
O2 C7 C8 149.7(5) 1_555 1_555 1_555
O2 C7 C5 134.4(5) 1_555 1_555 1_555
O2 C7 C3 82.0(5) 1_555 1_555 1_555
O2 C7 C10 102.3(5) 1_555 1_555 1_555
O2 C7 C6 153.5(5) 1_555 1_555 1_555
O2 C7 C2 53.9(5) 1_555 1_555 1_555
O2 C7 C12 75.8(5) 1_555 1_555 1_555
C6 C8 C9 120.406 1_555 1_555 1_555
C10 C8 C6 90.432 1_555 1_555 1_555
C10 C8 C9 29.981 1_555 1_555 1_555
C5 C8 C10 121.329 1_555 1_555 1_555
C5 C8 C6 30.900 1_555 1_555 1_555
C5 C8 C9 151.306 1_555 1_555 1_555
C7 C8 C5 60.842 1_555 1_555 1_555
C7 C8 C10 60.495 1_555 1_555 1_555
C7 C8 C6 29.942 1_555 1_555 1_555
C7 C8 C9 90.465 1_555 1_555 1_555
C12 C8 C7 30.511 1_555 1_555 1_555
C12 C8 C5 91.314 1_555 1_555 1_555
C12 C8 C10 30.019 1_555 1_555 1_555
C12 C8 C6 60.427 1_555 1_555 1_555
C12 C8 C9 59.999 1_555 1_555 1_555
C10 C9 C8 120.126 1_555 1_555 1_555
C6 C9 C10 90.137 1_555 1_555 1_555
C6 C9 C8 29.995 1_555 1_555 1_555
C12 C9 C6 60.687 1_555 1_555 1_555
C12 C9 C10 29.457 1_555 1_555 1_555
C12 C9 C8 90.670 1_555 1_555 1_555
C7 C9 C12 30.360 1_555 1_555 1_555
C7 C9 C6 30.360 1_555 1_555 1_555
C7 C9 C10 59.788 1_555 1_555 1_555
C7 C9 C8 60.355 1_555 1_555 1_555
C12 C10 C9 121.688 1_555 1_555 1_555
C8 C10 C12 91.796 1_555 1_555 1_555
C8 C10 C9 29.894 1_555 1_555 1_555
C13 C10 C8 127.4(12) 1_555 1_555 1_555
C13 C10 C12 36.7(11) 1_555 1_555 1_555
C13 C10 C9 156.3(13) 1_555 1_555 1_555
C7 C10 C13 67.3(11) 1_555 1_555 1_555
C7 C10 C8 61.069 1_555 1_555 1_555
C7 C10 C12 30.796 1_555 1_555 1_555
C7 C10 C9 90.951 1_555 1_555 1_555
O4 C10 C7 92.0(6) 1_555 1_555 1_555
O4 C10 C13 28.5(14) 1_555 1_555 1_555
O4 C10 C8 152.8(6) 1_555 1_555 1_555
O4 C10 C12 61.6(6) 1_555 1_555 1_555
O4 C10 C9 174.1(5) 1_555 1_555 1_555
C6 C10 O4 122.9(6) 1_555 1_555 1_555
C6 C10 C7 30.929 1_555 1_555 1_555
C6 C10 C13 97.7(12) 1_555 1_555 1_555
C6 C10 C8 30.142 1_555 1_555 1_555
C6 C10 C12 61.666 1_555 1_555 1_555
C6 C10 C9 60.032 1_555 1_555 1_555
C7 C12 C10 118.897 1_555 1_555 1_555
C13 C12 C7 130(2) 1_555 1_555 1_555
C13 C12 C10 110(2) 1_555 1_555 1_555
O5 C12 C13 31(2) 1_555 1_555 1_555
O5 C12 C7 103.7(7) 1_555 1_555 1_555
O5 C12 C10 128.2(8) 1_555 1_555 1_555
O4 C12 O5 60.5(10) 1_555 1_555 1_555
O4 C12 C13 29(2) 1_555 1_555 1_555
O4 C12 C7 152.2(9) 1_555 1_555 1_555
O4 C12 C10 87.4(8) 1_555 1_555 1_555
C9 C12 O4 116.1(8) 1_555 1_555 1_555
C9 C12 O5 145.1(10) 1_555 1_555 1_555
C9 C12 C13 138(2) 1_555 1_555 1_555
C9 C12 C7 90.100 1_555 1_555 1_555
C9 C12 C10 28.855 1_555 1_555 1_555
C6 C12 C9 59.051 1_555 1_555 1_555
C6 C12 O4 171.7(5) 1_555 1_555 1_555
C6 C12 O5 127.6(8) 1_555 1_555 1_555
C6 C12 C13 158(2) 1_555 1_555 1_555
C6 C12 C7 31.112 1_555 1_555 1_555
C6 C12 C10 87.899 1_555 1_555 1_555
C2 C12 C6 58.917 1_555 1_555 1_555
C2 C12 C9 117.849 1_555 1_555 1_555
C2 C12 O4 124.9(9) 1_555 1_555 1_555
C2 C12 O5 80.9(7) 1_555 1_555 1_555
C2 C12 C13 103(2) 1_555 1_555 1_555
C2 C12 C7 27.805 1_555 1_555 1_555
C2 C12 C10 146.514 1_555 1_555 1_555
C8 C12 C2 88.606 1_555 1_555 1_555
C8 C12 C6 29.726 1_555 1_555 1_555
C8 C12 C9 29.331 1_555 1_555 1_555
C8 C12 O4 145.1(8) 1_555 1_555 1_555
C8 C12 O5 144.9(10) 1_555 1_555 1_555
C8 C12 C13 163.3(18) 1_555 1_555 1_555
C8 C12 C7 60.813 1_555 1_555 1_555
C8 C12 C10 58.185 1_555 1_555 1_555
O2 C12 C8 130.3(5) 1_555 1_555 1_555
O2 C12 C2 51.7(6) 1_555 1_555 1_555
O2 C12 C6 104.9(5) 1_555 1_555 1_555
O2 C12 C9 149.2(5) 1_555 1_555 1_555
O2 C12 O4 76.0(11) 1_555 1_555 1_555
O2 C12 O5 65.7(12) 1_555 1_555 1_555
O2 C12 C13 66.1(19) 1_555 1_555 1_555
O2 C12 C7 76.5(6) 1_555 1_555 1_555
O2 C12 C10 148.3(6) 1_555 1_555 1_555
C1 C12 O2 24.3(11) 1_555 1_555 1_555
C1 C12 C8 116.6(7) 1_555 1_555 1_555
C1 C12 C2 29.4(8) 1_555 1_555 1_555
C1 C12 C6 87.5(8) 1_555 1_555 1_555
C1 C12 C9 144.7(7) 1_555 1_555 1_555
C1 C12 O4 95.7(12) 1_555 1_555 1_555
C1 C12 O5 63.6(11) 1_555 1_555 1_555
C1 C12 C13 77(2) 1_555 1_555 1_555
C1 C12 C7 56.7(8) 1_555 1_555 1_555
C1 C12 C10 166.9(8) 1_555 1_555 1_555

loop_
_geom_bond_atom_site_label_1
_geom_bond_atom_site_label_2
_geom_bond_distance
_geom_bond_site_symmetry_1
_geom_bond_site_symmetry_2
Ga1 O1 1.82(3) 1_555 1_555
Ga1 O1 1.87(3) 1_555 2_555
Ga1 O5 1.98(3) 1_555 4_576
Ga1 O4 1.98(3) 1_555 3_564
Ga1 O3 2.01(5) 1_555 2_545
Ga1 O2 2.06(5) 1_555 1_555
Ga1 C13 2.88(4) 1_555 4_576
Ga1 C1 2.92(6) 1_555 2_545
Ga1 C13 2.96(5) 1_555 3_564
Ga1 C1 3.15(6) 1_555 1_555
O1 Ga1 1.82(3) 1_555 1_555
O1 Ga1 1.87(3) 1_555 2_545
O1 O5 2.62(5) 1_555 4_576
O1 O2 2.63(7) 1_555 2_545
O1 O3 2.65(5) 1_555 1_545
O1 O4 2.70(4) 1_555 3_564
O1 O5 2.72(4) 1_555 3_564
O1 O4 2.80(4) 1_555 4_566
O1 O2 2.84(5) 1_555 1_555
O1 O3 2.84(7) 1_555 2_545
O1 C13 2.88(4) 1_555 3_564
O1 C1 3.00(8) 1_555 2_545
O1 O4 3.18(7) 1_555 1_555
O2 C1 1.30(6) 1_555 1_555
O2 Ga1 2.06(5) 1_555 1_555
O2 O3 2.29(4) 1_555 1_555
O2 C2 2.45(4) 1_555 1_555
O2 O1 2.63(7) 1_555 2_555
O2 C13 2.76(6) 1_555 1_555
O2 O1 2.84(5) 1_555 1_555
O2 O4 2.85(5) 1_555 3_564
O2 O5 2.94(5) 1_555 1_555
O2 C12 2.99(5) 1_555 1_555
O2 C7 3.00(5) 1_555 1_555
O2 O5 3.19(6) 1_555 4_576
O3 C1 1.28(6) 1_555 1_555
O3 Ga1 2.01(5) 1_555 2_555
O3 O5 2.23(5) 1_555 3_574
O3 O2 2.29(4) 1_555 1_555
O3 C2 2.43(4) 1_555 1_555
O3 O1 2.65(5) 1_555 1_565
O3 O1 2.84(7) 1_555 2_555
O3 C3 2.88(4) 1_555 1_555
O3 O4 3.02(5) 1_555 4_576
O3 C13 3.16(6) 1_555 3_574
C1 O3 1.28(6) 1_555 1_555
C1 O2 1.30(6) 1_555 1_555
C1 C2 1.56(5) 1_555 1_555
C1 C3 2.52(5) 1_555 1_555
C1 C7 2.65(6) 1_555 1_555
C1 Ga1 2.92(6) 1_555 2_555
C1 O5 2.97(6) 1_555 1_555
C1 O5 2.99(6) 1_555 3_574
C1 O1 3.00(8) 1_555 2_555
C1 C12 3.15(5) 1_555 1_555
C1 Ga1 3.15(6) 1_555 1_555
C1 C13 3.19(7) 1_555 1_555
C13 O5 1.27(6) 1_555 1_555
C13 O4 1.31(7) 1_555 1_555
C13 C12 1.55(4) 1_555 1_555
C13 C10 2.43(5) 1_555 1_555
C13 C7 2.71(4) 1_555 1_555
C13 O2 2.76(6) 1_555 1_555
C13 Ga1 2.88(4) 1_555 4_576
C13 O1 2.88(4) 1_555 3_565
C13 Ga1 2.96(5) 1_555 3_565
C13 O3 3.16(6) 1_555 3_575
C13 C1 3.19(7) 1_555 1_555
O4 C13 1.31(7) 1_555 1_555
O4 Ga1 1.98(3) 1_555 3_565
O4 O5 2.38(4) 1_555 1_555
O4 C12 2.41(3) 1_555 1_555
O4 O1 2.70(4) 1_555 3_565
O4 C10 2.74(4) 1_555 1_555
O4 O1 2.80(4) 1_555 4_566
O4 O2 2.85(5) 1_555 3_565
O4 O3 3.02(5) 1_555 4_576
O4 O1 3.18(7) 1_555 1_555
O5 C13 1.27(6) 1_555 1_555
O5 Ga1 1.98(3) 1_555 4_576
O5 O3 2.23(5) 1_555 3_575
O5 C12 2.32(3) 1_555 1_555
O5 O4 2.38(4) 1_555 1_555
O5 O1 2.62(5) 1_555 4_576
O5 O1 2.72(4) 1_555 3_565
O5 O2 2.94(5) 1_555 1_555
O5 C1 2.97(6) 1_555 1_555
O5 C1 2.99(6) 1_555 3_575
O5 C7 3.00(3) 1_555 1_555
O5 C2 3.16(3) 1_555 1_555
O5 O2 3.19(6) 1_555 4_576
C2 C3 1.41501 1_555 1_555
C2 C7 1.43544 1_555 1_555
C2 C1 1.56(5) 1_555 1_555
C2 O3 2.43(4) 1_555 1_555
C2 O2 2.45(4) 1_555 1_555
C2 C4 2.44900 1_555 1_555
C2 C6 2.45870 1_555 1_555
C2 C12 2.53931 1_555 1_555
C2 C5 2.82716 1_555 1_555
C2 O5 3.16(3) 1_555 1_555
C3 C4 1.38910 1_555 1_555
C3 C2 1.41501 1_555 1_555
C3 C5 2.40349 1_555 1_555
C3 C7 2.45461 1_555 1_555
C3 C1 2.52(5) 1_555 1_555
C3 C6 2.79120 1_555 1_555
C3 O3 2.88(4) 1_555 1_555
C4 C5 1.38484 1_555 1_555
C4 C3 1.38910 1_555 1_555
C4 C6 2.41802 1_555 1_555
C4 C2 2.44900 1_555 1_555
C4 C7 2.84028 1_555 1_555
C5 C4 1.38484 1_555 1_555
C5 C6 1.40122 1_555 1_555
C5 C3 2.40349 1_555 1_555
C5 C8 2.40477 1_555 1_555
C5 C7 2.46797 1_555 1_555
C5 C2 2.82716 1_555 1_555
C6 C5 1.40122 1_555 1_555
C6 C8 1.40141 1_555 1_555
C6 C7 1.43563 1_555 1_555
C6 C9 2.41766 1_555 1_555
C6 C4 2.41802 1_555 1_555
C6 C12 2.45808 1_555 1_555
C6 C2 2.45870 1_555 1_555
C6 C10 2.79076 1_555 1_555
C6 C3 2.79120 1_555 1_555
C7 C12 1.43529 1_555 1_555
C7 C2 1.43544 1_555 1_555
C7 C6 1.43563 1_555 1_555
C7 C10 2.45431 1_555 1_555
C7 C3 2.45461 1_555 1_555
C7 C5 2.46797 1_555 1_555
C7 C8 2.46808 1_555 1_555
C7 C1 2.65(6) 1_555 1_555
C7 C13 2.71(4) 1_555 1_555
C7 C9 2.83969 1_555 1_555
C7 C4 2.84028 1_555 1_555
C7 O5 3.00(3) 1_555 1_555
C7 O2 3.00(5) 1_555 1_555
C8 C9 1.38456 1_555 1_555
C8 C6 1.40141 1_555 1_555
C8 C10 2.40282 1_555 1_555
C8 C5 2.40477 1_555 1_555
C8 C7 2.46808 1_555 1_555
C8 C12 2.82626 1_555 1_555
C9 C8 1.38456 1_555 1_555
C9 C10 1.38822 1_555 1_555
C9 C6 2.41766 1_555 1_555
C9 C12 2.44776 1_555 1_555
C9 C7 2.83969 1_555 1_555
C10 C9 1.38822 1_555 1_555
C10 C12 1.41463 1_555 1_555
C10 C8 2.40282 1_555 1_555
C10 C13 2.43(5) 1_555 1_555
C10 C7 2.45431 1_555 1_555
C10 O4 2.74(4) 1_555 1_555
C10 C6 2.79076 1_555 1_555
C12 C10 1.41463 1_555 1_555
C12 C7 1.43529 1_555 1_555
C12 C13 1.55(4) 1_555 1_555
C12 O5 2.32(3) 1_555 1_555
C12 O4 2.41(3) 1_555 1_555
C12 C9 2.44776 1_555 1_555
C12 C6 2.45808 1_555 1_555
C12 C2 2.53931 1_555 1_555
C12 C8 2.82626 1_555 1_555
C12 O2 2.99(5) 1_555 1_555
C12 C1 3.15(5) 1_555 1_555
